data_2209950
loop_
_publ_author_name
'Hou, Han-Na'

_publ_section_title
;
 Dichloro{4-chloro-2-[2-(isopropylamino)ethyliminomethyl]phenolato}copper(II)
;
_journal_coeditor_code LH2142
_journal_issue 8
_journal_name_full 'Acta Crystallographica Section E'
_journal_page_first m1940
_journal_page_last m1941
_journal_paper_doi 10.1107/S1600536806027905
_journal_volume 62
_journal_year 2006
_chemical_formula_iupac '[Cu Cl2 (C12 H17 Cl1 N2 O)]'
_chemical_formula_moiety 'C12 H17 Cl3 Cu N2 O'
_chemical_formula_sum 'C12 H17 Cl3 Cu N2 O'
_chemical_formula_weight 375.17
_chemical_name_systematic
;
Dichloro{4-chloro-2-[2-(isopropylamino)ethyliminomethyl]phenolato}copper(II)
;
_space_group_IT_number 14
_symmetry_cell_setting monoclinic
_symmetry_space_group_name_Hall '-P 2ybc'
_symmetry_space_group_name_H-M 'P 1 21/c 1'
_atom_sites_solution_hydrogens geom
_atom_sites_solution_primary direct
_atom_sites_solution_secondary difmap
_audit_creation_method SHELXL97
_cell_angle_alpha 90.00
_cell_angle_beta 111.5210(10)
_cell_angle_gamma 90.00
_cell_formula_units_Z 4
_cell_length_a 11.8870(10)
_cell_length_b 11.5570(10)
_cell_length_c 12.5310(10)
_cell_measurement_reflns_used 4025
_cell_measurement_temperature 298(2)
_cell_measurement_theta_max 26.6
_cell_measurement_theta_min 2.4
_cell_volume 1601.5(2)
_computing_cell_refinement 'SAINT (Bruker, 1998)'
_computing_data_collection 'SMART (Bruker, 1998)'
_computing_data_reduction SAINT
_computing_molecular_graphics 'SHELXTL (Sheldrick, 1997b)'
_computing_publication_material SHELXTL
_computing_structure_refinement 'SHELXL97 (Sheldrick, 1997a)'
_computing_structure_solution 'SHELXS97 (Sheldrick, 1997a)'
_diffrn_ambient_temperature 298(2)
_diffrn_measured_fraction_theta_full 0.998
_diffrn_measured_fraction_theta_max 0.941
_diffrn_measurement_device_type 'Bruker SMART CCD area-detector'
_diffrn_measurement_method '\f and \w'
_diffrn_radiation_monochromator graphite
_diffrn_radiation_source 'fine-focus sealed tube'
_diffrn_radiation_type MoK\a
_diffrn_radiation_wavelength 0.71073
_diffrn_reflns_av_R_equivalents 0.0293
_diffrn_reflns_av_sigmaI/netI 0.0328
_diffrn_reflns_limit_h_max 15
_diffrn_reflns_limit_h_min -15
_diffrn_reflns_limit_k_max 14
_diffrn_reflns_limit_k_min -14
_diffrn_reflns_limit_l_max 16
_diffrn_reflns_limit_l_min -16
_diffrn_reflns_number 13689
_diffrn_reflns_theta_full 28.46
_diffrn_reflns_theta_max 28.46
_diffrn_reflns_theta_min 1.84
_exptl_absorpt_coefficient_mu 1.857
_exptl_absorpt_correction_T_max 0.7943
_exptl_absorpt_correction_T_min 0.6855
_exptl_absorpt_correction_type multi-scan
_exptl_absorpt_process_details '(SADABS; Sheldrick, 1996)'
_exptl_crystal_colour blue
_exptl_crystal_density_diffrn 1.556
_exptl_crystal_density_method 'not measured'
_exptl_crystal_description block
_exptl_crystal_F_000 764
_exptl_crystal_size_max 0.22
_exptl_crystal_size_mid 0.18
_exptl_crystal_size_min 0.13
_refine_diff_density_max 0.367
_refine_diff_density_min -0.357
_refine_ls_extinction_method none
_refine_ls_goodness_of_fit_ref 1.049
_refine_ls_hydrogen_treatment constr
_refine_ls_matrix_type full
_refine_ls_number_parameters 174
_refine_ls_number_reflns 3800
_refine_ls_number_restraints 0
_refine_ls_restrained_S_all 1.049
_refine_ls_R_factor_all 0.0454
_refine_ls_R_factor_gt 0.0320
_refine_ls_shift/su_max 0.000
_refine_ls_shift/su_mean 0.000
_refine_ls_structure_factor_coef Fsqd
_refine_ls_weighting_details 'calc w = 1/[\s^2^(Fo^2^)+(0.037P)^2^+0.2985P] where P=(Fo^2^+2Fc^2^)/3'
_refine_ls_weighting_scheme calc
_refine_ls_wR_factor_gt 0.0777
_refine_ls_wR_factor_ref 0.0828
_reflns_number_gt 2981
_reflns_number_total 3800
_reflns_threshold_expression I>2\s(I)
_cod_data_source_file lh2142.cif
_cod_data_source_block I
_cod_depositor_comments
;
The following automatic conversions were performed:
'_symmetry_cell_setting' value 'Monoclinic' changed to 'monoclinic'
according to '/home/saulius/struct/CIF-dictionaries/cif_core.dic'
dictionary named 'cif_core.dic' version 2.4.1 from 2010-06-29.

Automatic conversion script
Id: cif_fix_enum 1527 2010-12-29 10:47:43Z saulius 

The following automatic conversions were performed:

'_symmetry_cell_setting' value 'Monoclinic' changed to 'monoclinic'
according to /home/saulius/struct/CIF-dictionaries/cif_core.dic
dictionary named 'cif_core.dic' version 2.4.1 from 2010-06-29.

Automatic conversion script
Id: cif_fix_values 1715 2011-07-08 13:25:40Z adriana 
;
_cod_original_sg_symbol_H-M 'P 21/c'
_cod_database_code 2209950
_cod_database_fobs_code 2209950

loop_
_symmetry_equiv_pos_as_xyz
'x, y, z'
'-x, y+1/2, -z+1/2'
'-x, -y, -z'
'x, -y-1/2, z-1/2'

loop_
_atom_site_type_symbol
_atom_site_label
_atom_site_fract_x
_atom_site_fract_y
_atom_site_fract_z
_atom_site_U_iso_or_equiv
_atom_site_adp_type
_atom_site_calc_flag
_atom_site_refinement_flags
_atom_site_occupancy
Cu Cu1 0.51974(2) 0.57377(2) 0.25775(2) 0.03603(10) Uani d . 1
Cl Cl1 0.95967(10) 0.95150(8) 0.64491(8) 0.1060(4) Uani d . 1
Cl Cl2 0.54374(6) 0.42831(5) 0.15235(5) 0.04948(16) Uani d . 1
Cl Cl3 0.33941(6) 0.59053(5) 0.27608(5) 0.04985(16) Uani d . 1
O O1 0.64752(15) 0.56589(12) 0.40849(13) 0.0456(4) Uani d . 1
N N1 0.56966(15) 0.72237(14) 0.20693(14) 0.0342(4) Uani d . 1
N N2 0.31608(16) 0.82407(15) 0.09185(15) 0.0398(4) Uani d . 1
H H2A 0.3245 0.8973 0.0715 0.048 Uiso calc R 1
H H2B 0.3534 0.8193 0.1685 0.048 Uiso calc R 1
C C1 0.72208(19) 0.75817(18) 0.39796(18) 0.0379(5) Uani d . 1
C C2 0.71659(19) 0.65483(18) 0.45658(18) 0.0379(5) Uani d . 1
C C3 0.7883(2) 0.6483(2) 0.57414(19) 0.0464(5) Uani d . 1
H H3 0.7866 0.5810 0.6143 0.056 Uiso calc R 1
C C4 0.8604(2) 0.7380(2) 0.6310(2) 0.0550(6) Uani d . 1
H H4 0.9058 0.7319 0.7090 0.066 Uiso calc R 1
C C5 0.8658(2) 0.8385(2) 0.5720(2) 0.0582(7) Uani d . 1
C C6 0.7983(2) 0.8486(2) 0.4579(2) 0.0516(6) Uani d . 1
H H6 0.8027 0.9161 0.4193 0.062 Uiso calc R 1
C C7 0.65270(19) 0.78359(18) 0.27780(18) 0.0372(5) Uani d . 1
H H7 0.6712 0.8525 0.2496 0.045 Uiso calc R 1
C C8 0.5149(2) 0.76333(19) 0.08803(17) 0.0402(5) Uani d . 1
H H8A 0.5509 0.7220 0.0411 0.048 Uiso calc R 1
H H8B 0.5329 0.8449 0.0854 0.048 Uiso calc R 1
C C9 0.3799(2) 0.74656(18) 0.03831(17) 0.0408(5) Uani d . 1
H H9A 0.3508 0.7614 -0.0436 0.049 Uiso calc R 1
H H9B 0.3613 0.6668 0.0493 0.049 Uiso calc R 1
C C10 0.1830(2) 0.8012(2) 0.0626(2) 0.0605(7) Uani d . 1
H H10 0.1737 0.7226 0.0875 0.073 Uiso calc R 1
C C11 0.1385(3) 0.8852(3) 0.1299(4) 0.0993(12) Uani d . 1
H H11A 0.1568 0.9628 0.1139 0.149 Uiso calc R 1
H H11B 0.1777 0.8697 0.2103 0.149 Uiso calc R 1
H H11C 0.0526 0.8769 0.1082 0.149 Uiso calc R 1
C C12 0.1149(3) 0.8095(4) -0.0618(3) 0.1019(13) Uani d . 1
H H12A 0.1319 0.8824 -0.0895 0.153 Uiso calc R 1
H H12B 0.0299 0.8041 -0.0767 0.153 Uiso calc R 1
H H12C 0.1384 0.7476 -0.1002 0.153 Uiso calc R 1

loop_
_atom_site_aniso_label
_atom_site_aniso_U_11
_atom_site_aniso_U_22
_atom_site_aniso_U_33
_atom_site_aniso_U_12
_atom_site_aniso_U_13
_atom_site_aniso_U_23
Cu1 0.04330(17) 0.02830(14) 0.03416(15) -0.00168(10) 0.01144(11) 0.00237(10)
Cl1 0.1092(7) 0.0978(7) 0.0779(6) -0.0454(6) -0.0048(5) -0.0242(5)
Cl2 0.0689(4) 0.0414(3) 0.0407(3) -0.0025(3) 0.0230(3) -0.0054(2)
Cl3 0.0555(4) 0.0428(3) 0.0580(4) -0.0009(3) 0.0288(3) -0.0009(3)
O1 0.0550(10) 0.0364(8) 0.0383(8) -0.0014(7) 0.0087(7) 0.0044(6)
N1 0.0413(10) 0.0291(8) 0.0342(9) 0.0021(7) 0.0165(8) 0.0011(7)
N2 0.0393(10) 0.0391(10) 0.0367(9) -0.0037(8) 0.0087(8) 0.0008(8)
C1 0.0366(12) 0.0379(11) 0.0380(11) 0.0024(9) 0.0123(9) -0.0031(9)
C2 0.0349(11) 0.0425(12) 0.0368(11) 0.0069(9) 0.0137(9) -0.0009(9)
C3 0.0443(13) 0.0556(14) 0.0381(12) 0.0085(11) 0.0137(10) 0.0058(10)
C4 0.0439(14) 0.0746(18) 0.0393(12) 0.0038(12) 0.0068(11) -0.0072(12)
C5 0.0485(15) 0.0626(17) 0.0536(15) -0.0076(12) 0.0069(12) -0.0177(13)
C6 0.0480(14) 0.0491(14) 0.0521(14) -0.0069(11) 0.0116(12) -0.0047(11)
C7 0.0420(12) 0.0310(10) 0.0417(11) -0.0008(9) 0.0191(10) 0.0009(9)
C8 0.0509(13) 0.0401(12) 0.0322(10) -0.0005(10) 0.0183(10) 0.0005(9)
C9 0.0517(13) 0.0391(11) 0.0284(10) -0.0054(10) 0.0109(9) -0.0019(9)
C10 0.0424(14) 0.0624(17) 0.0697(18) -0.0110(12) 0.0122(13) 0.0032(14)
C11 0.0563(19) 0.118(3) 0.137(3) -0.004(2) 0.051(2) -0.020(3)
C12 0.0547(19) 0.148(4) 0.078(2) -0.013(2) -0.0048(17) 0.009(2)

loop_
_atom_type_symbol
_atom_type_description
_atom_type_scat_dispersion_real
_atom_type_scat_dispersion_imag
_atom_type_scat_source
C C 0.0033 0.0016 'International Tables Vol C Tables 4.2.6.8 and 6.1.1.4'
H H 0.0000 0.0000 'International Tables Vol C Tables 4.2.6.8 and 6.1.1.4'
N N 0.0061 0.0033 'International Tables Vol C Tables 4.2.6.8 and 6.1.1.4'
O O 0.0106 0.0060 'International Tables Vol C Tables 4.2.6.8 and 6.1.1.4'
Cu Cu 0.3201 1.2651 'International Tables Vol C Tables 4.2.6.8 and 6.1.1.4'
Cl Cl 0.1484 0.1585 'International Tables Vol C Tables 4.2.6.8 and 6.1.1.4'

loop_
_geom_angle_atom_site_label_1
_geom_angle_atom_site_label_2
_geom_angle_atom_site_label_3
_geom_angle
_geom_angle_publ_flag
O1 Cu1 N1 97.62(6) yes
O1 Cu1 Cl2 108.51(5) yes
N1 Cu1 Cl2 110.10(5) yes
O1 Cu1 Cl3 109.85(5) yes
N1 Cu1 Cl3 111.40(5) yes
Cl2 Cu1 Cl3 117.50(3) yes
C2 O1 Cu1 122.85(13) ?
C7 N1 C8 118.06(18) ?
C7 N1 Cu1 120.06(14) ?
C8 N1 Cu1 121.87(13) ?
C9 N2 C10 116.62(18) ?
C9 N2 H2A 108.1 ?
C10 N2 H2A 108.1 ?
C9 N2 H2B 108.1 ?
C10 N2 H2B 108.1 ?
H2A N2 H2B 107.3 ?
C6 C1 C2 119.5(2) ?
C6 C1 C7 114.34(19) ?
C2 C1 C7 126.14(19) ?
O1 C2 C3 118.28(19) ?
O1 C2 C1 124.13(19) ?
C3 C2 C1 117.6(2) ?
C4 C3 C2 121.8(2) ?
C4 C3 H3 119.1 ?
C2 C3 H3 119.1 ?
C3 C4 C5 119.9(2) ?
C3 C4 H4 120.0 ?
C5 C4 H4 120.0 ?
C6 C5 C4 120.3(2) ?
C6 C5 Cl1 120.2(2) ?
C4 C5 Cl1 119.5(2) ?
C5 C6 C1 120.9(2) ?
C5 C6 H6 119.6 ?
C1 C6 H6 119.6 ?
N1 C7 C1 127.52(19) ?
N1 C7 H7 116.2 ?
C1 C7 H7 116.2 ?
N1 C8 C9 112.76(17) ?
N1 C8 H8A 109.0 ?
C9 C8 H8A 109.0 ?
N1 C8 H8B 109.0 ?
C9 C8 H8B 109.0 ?
H8A C8 H8B 107.8 ?
N2 C9 C8 112.29(17) ?
N2 C9 H9A 109.1 ?
C8 C9 H9A 109.1 ?
N2 C9 H9B 109.1 ?
C8 C9 H9B 109.1 ?
H9A C9 H9B 107.9 ?
C12 C10 C11 112.4(3) ?
C12 C10 N2 111.5(2) ?
C11 C10 N2 107.6(2) ?
C12 C10 H10 108.4 ?
C11 C10 H10 108.4 ?
N2 C10 H10 108.4 ?
C10 C11 H11A 109.5 ?
C10 C11 H11B 109.5 ?
H11A C11 H11B 109.5 ?
C10 C11 H11C 109.5 ?
H11A C11 H11C 109.5 ?
H11B C11 H11C 109.5 ?
C10 C12 H12A 109.5 ?
C10 C12 H12B 109.5 ?
H12A C12 H12B 109.5 ?
C10 C12 H12C 109.5 ?
H12A C12 H12C 109.5 ?
H12B C12 H12C 109.5 ?

loop_
_geom_bond_atom_site_label_1
_geom_bond_atom_site_label_2
_geom_bond_distance
_geom_bond_publ_flag
Cu1 O1 1.944(2) yes
Cu1 N1 1.996(2) yes
Cu1 Cl2 2.2200(10) yes
Cu1 Cl3 2.2460(10) yes
Cl1 C5 1.743(3) ?
O1 C2 1.316(3) ?
N1 C7 1.273(3) ?
N1 C8 1.468(3) ?
N2 C9 1.484(3) ?
N2 C10 1.510(3) ?
N2 H2A 0.9000 ?
N2 H2B 0.9000 ?
C1 C6 1.406(3) ?
C1 C2 1.416(3) ?
C1 C7 1.457(3) ?
C2 C3 1.407(3) ?
C3 C4 1.368(3) ?
C3 H3 0.9300 ?
C4 C5 1.390(4) ?
C4 H4 0.9300 ?
C5 C6 1.363(3) ?
C6 H6 0.9300 ?
C7 H7 0.9300 ?
C8 C9 1.505(3) ?
C8 H8A 0.9700 ?
C8 H8B 0.9700 ?
C9 H9A 0.9700 ?
C9 H9B 0.9700 ?
C10 C12 1.472(4) ?
C10 C11 1.504(4) ?
C10 H10 0.9800 ?
C11 H11A 0.9600 ?
C11 H11B 0.9600 ?
C11 H11C 0.9600 ?
C12 H12A 0.9600 ?
C12 H12B 0.9600 ?
C12 H12C 0.9600 ?

loop_
_geom_hbond_atom_site_label_D
_geom_hbond_atom_site_label_H
_geom_hbond_atom_site_label_A
_geom_hbond_site_symmetry_A
_geom_hbond_distance_DH
_geom_hbond_distance_HA
_geom_hbond_distance_DA
_geom_hbond_angle_DHA
N2 H2A O1 2_655 0.90 1.98 2.828(2) 157
N2 H2B Cl2 2_655 0.90 2.47 3.2532(19) 145
C7 H7 Cl3 2_655 0.93 2.77 3.619(2) 153
C9 H9A Cl3 4_575 0.97 2.80 3.662(2) 149
